data_1575907
loop_
_publ_author_name
'Sun, Yu-Li'
'Dai, Lei'
'Zhu, Kun'
'Huang, Qingqin'
'Chen, Yushuang'
'Wu, Zugen'
'Lu, Yixin'

_publ_section_title
;
 Remote generation of N-N axial chirality through asymmetric
 hydrophosphinylation/hydroamination of maleimides.
;
_journal_issue 42
_journal_name_full 'Chemical science'
_journal_page_first 20042
_journal_page_last 20047
_journal_paper_doi 10.1039/d5sc06360d
_journal_volume 16
_journal_year 2025
_chemical_absolute_configuration ad
_chemical_formula_sum 'C23 H25 N3 O6'
_chemical_formula_weight 439.46
_space_group_crystal_system orthorhombic
_space_group_IT_number 19
_space_group_name_Hall 'P 2ac 2ab'
_space_group_name_H-M_alt 'P 21 21 21'
_atom_sites_solution_hydrogens mixed
_atom_sites_solution_primary 'Dual Space'
_audit_creation_method SHELXL-2019/1
_audit_update_record
;
2023-09-18 deposited with the CCDC.	2025-09-18 downloaded from the CCDC.
;
_cell_angle_alpha 90
_cell_angle_beta 90
_cell_angle_gamma 90
_cell_formula_units_Z 4
_cell_length_a 6.6376(2)
_cell_length_b 12.5870(3)
_cell_length_c 25.9116(7)
_cell_measurement_reflns_used 9709
_cell_measurement_temperature 100(2)
_cell_measurement_theta_max 72.11
_cell_measurement_theta_min 3.41
_cell_volume 2164.85(10)
_computing_cell_refinement 'APEX4 v2021.10-1 (Bruker AXS)'
_computing_data_collection 'APEX4 (Bruker AXS)'
_computing_data_reduction 'SAINT V8.32B (Bruker AXS Inc., 2014)'
_computing_molecular_graphics 'Bruker SHELXTL'
_computing_publication_material 'Bruker SHELXTL'
_computing_structure_refinement 'SHELXL--2014 (Sheldrick 2014)'
_computing_structure_solution 'SHELXT--(Sheldrick 2015)'
_diffrn_ambient_temperature 100(2)
_diffrn_measured_fraction_theta_full 0.999
_diffrn_measured_fraction_theta_max 0.999
_diffrn_measurement_device_type 'Bruker D8 Venture'
_diffrn_measurement_method '\f and \w scans'
_diffrn_radiation_type CuK\a
_diffrn_radiation_wavelength 1.54178
_diffrn_reflns_av_R_equivalents 0.0232
_diffrn_reflns_av_unetI/netI 0.0117
_diffrn_reflns_Laue_measured_fraction_full 0.999
_diffrn_reflns_Laue_measured_fraction_max 0.999
_diffrn_reflns_limit_h_max 8
_diffrn_reflns_limit_h_min -8
_diffrn_reflns_limit_k_max 15
_diffrn_reflns_limit_k_min -15
_diffrn_reflns_limit_l_max 31
_diffrn_reflns_limit_l_min -31
_diffrn_reflns_number 87952
_diffrn_reflns_point_group_measured_fraction_full 0.996
_diffrn_reflns_point_group_measured_fraction_max 0.996
_diffrn_reflns_theta_full 67.679
_diffrn_reflns_theta_max 72.134
_diffrn_reflns_theta_min 3.411
_diffrn_source 'Microfocus Sealed Tube'
_exptl_absorpt_coefficient_mu 0.818
_exptl_absorpt_correction_T_max 0.7536
_exptl_absorpt_correction_T_min 0.6837
_exptl_absorpt_correction_type multi-scan
_exptl_absorpt_process_details
; 
SADABS-2016 (Bruker,2016). wR2(int)= 0.1322 before correction 
and =0.0358 after correction. 
;
_exptl_crystal_colour colourless
_exptl_crystal_density_diffrn 1.348
_exptl_crystal_density_meas ?
_exptl_crystal_density_method 'Not measured'
_exptl_crystal_description block
_exptl_crystal_F_000 928
_exptl_crystal_size_max 0.324
_exptl_crystal_size_mid 0.168
_exptl_crystal_size_min 0.054
_refine_diff_density_max 0.115
_refine_diff_density_min -0.194
_refine_diff_density_rms 0.037
_refine_ls_abs_structure_details
; 
 Flack x determined using 1784 quotients [(I+)-(I-)]/[(I+)+(I-)] 
 (Parsons, Flack and Wagner, Acta Cryst. B69 (2013) 249-259). 
;
_refine_ls_abs_structure_Flack 0.015(16)
_refine_ls_extinction_method none
_refine_ls_goodness_of_fit_ref 1.070
_refine_ls_hydrogen_treatment mixed
_refine_ls_matrix_type full
_refine_ls_number_parameters 374
_refine_ls_number_reflns 4262
_refine_ls_number_restraints 295
_refine_ls_restrained_S_all 1.048
_refine_ls_R_factor_all 0.0239
_refine_ls_R_factor_gt 0.0238
_refine_ls_shift/su_max 0.001
_refine_ls_shift/su_mean 0.000
_refine_ls_structure_factor_coef Fsqd
_refine_ls_weighting_details 'w=1/[\s^2^(Fo^2^)+(0.0324P)^2^+0.4297P] where P=(Fo^2^+2Fc^2^)/3'
_refine_ls_weighting_scheme calc
_refine_ls_wR_factor_gt 0.0604
_refine_ls_wR_factor_ref 0.0604
_reflns_Friedel_coverage 0.724
_reflns_Friedel_fraction_full 0.991
_reflns_Friedel_fraction_max 0.992
_reflns_number_gt 4256
_reflns_number_total 4262
_reflns_threshold_expression 'I > 2\s(I)'
_cod_data_source_file d5sc06360d2.cif
_cod_data_source_block N343
_cod_depositor_comments
;
The following automatic conversions were performed:

data item '_exptl_absorpt_correction_type' value 'Multi-scan' was
changed to 'multi-scan' in accordance with the
/home/data/users/saulius/crontab/automatic-downloads/rss-feeds/RSC/lib/dictionaries/cif_core.dic
dictionary named 'cif_core.dic' version 2.4.2 last updated on
2011-04-26.

data item '_exptl_crystal_density_meas' value 'Not measured' was
changed to '?' -- the value is perceived as not measured.

Automatic conversion script
Id: cif_fix_values 8170 2020-07-09 18:12:32Z antanas 

 Adding full bibliography for 1575906--1575907.cif.
;
_cod_database_code 1575907
_shelx_shelxl_version_number 2019/1
_shelx_space_group_comment
; 
The symmetry employed for this shelxl refinement is uniquely defined 
by the following loop, which should always be used as a source of 
symmetry information in preference to the above space-group names. 
They are only intended as comments. 
;
_computing_bruker_data_scaling 'SADABS V2016/2 (Bruker AXS Inc.)'

loop_
_space_group_symop_operation_xyz
'x, y, z'
'-x+1/2, -y, z+1/2'
'-x, y+1/2, -z+1/2'
'x+1/2, -y+1/2, -z'

loop_
_atom_site_label
_atom_site_type_symbol
_atom_site_fract_x
_atom_site_fract_y
_atom_site_fract_z
_atom_site_U_iso_or_equiv
_atom_site_adp_type
_atom_site_occupancy
_atom_site_site_symmetry_order
_atom_site_calc_flag
_atom_site_refinement_flags_posn
_atom_site_refinement_flags_adp
_atom_site_refinement_flags_occupancy
_atom_site_disorder_assembly
_atom_site_disorder_group
O1 O -0.09897(16) 0.32023(9) 0.25385(4) 0.0231(2) Uani 1 1 d . . . . .
O2 O -0.05620(17) 0.32217(8) 0.34008(4) 0.0229(2) Uani 1 1 d . . . . .
O3 O 0.14202(17) 0.57815(8) 0.39717(4) 0.0236(2) Uani 1 1 d . . . . .
O4 O 0.38456(17) 0.24322(8) 0.37223(4) 0.0216(2) Uani 1 1 d . . . . .
C16 C 0.2211(2) 0.48934(11) 0.57377(5) 0.0177(3) Uani 0.863(3) 1 d D U P A 1
C17 C 0.2227(4) 0.59984(18) 0.58036(9) 0.0174(5) Uani 0.863(3) 1 d D U P A 1
C18 C 0.3867(4) 0.64861(19) 0.60417(8) 0.0227(5) Uani 0.863(3) 1 d D U P A 1
H18 H 0.389122 0.723545 0.608506 0.027 Uiso 0.863(3) 1 calc R U P A 1
C19 C 0.5466(4) 0.5870(3) 0.62153(10) 0.0260(6) Uani 0.863(3) 1 d D U P A 1
H19 H 0.658654 0.620510 0.637535 0.031 Uiso 0.863(3) 1 calc R U P A 1
C20 C 0.5455(5) 0.4778(3) 0.61591(14) 0.0256(8) Uani 0.863(3) 1 d D U P A 1
H20 H 0.655520 0.436390 0.627894 0.031 Uiso 0.863(3) 1 calc R U P A 1
C21 C 0.3809(7) 0.4296(3) 0.5925(3) 0.0226(10) Uani 0.863(3) 1 d D U P A 1
H21 H 0.377756 0.354470 0.589209 0.027 Uiso 0.863(3) 1 calc R U P A 1
O5 O 0.0567(2) 0.65109(10) 0.56127(5) 0.0223(3) Uani 0.863(3) 1 d D U P A 1
C22 C 0.0337(3) 0.76274(13) 0.57164(7) 0.0263(4) Uani 0.863(3) 1 d D U P A 1
H22A H 0.082397 0.778064 0.606982 0.032 Uiso 0.863(3) 1 calc R U P A 1
H22B H -0.110952 0.781546 0.570098 0.032 Uiso 0.863(3) 1 calc R U P A 1
C23 C 0.1482(5) 0.8303(3) 0.53377(12) 0.0327(7) Uani 0.863(3) 1 d D U P A 1
H23A H 0.128399 0.905471 0.542152 0.049 Uiso 0.863(3) 1 calc R U P A 1
H23B H 0.098835 0.816317 0.498776 0.049 Uiso 0.863(3) 1 calc R U P A 1
H23C H 0.291996 0.813026 0.535702 0.049 Uiso 0.863(3) 1 calc R U P A 1
C16A C 0.2211(2) 0.48934(11) 0.57377(5) 0.0177(3) Uani 0.137(3) 1 d D U P A 2
C17A C 0.297(2) 0.6007(11) 0.5756(6) 0.019(2) Uani 0.137(3) 1 d D U P A 2
C18A C 0.472(3) 0.6281(12) 0.6016(6) 0.020(2) Uani 0.137(3) 1 d D U P A 2
H18A H 0.513533 0.700133 0.604598 0.023 Uiso 0.137(3) 1 calc R U P A 2
C19A C 0.584(3) 0.5475(16) 0.6228(7) 0.022(3) Uani 0.137(3) 1 d D U P A 2
H19A H 0.706364 0.564464 0.640027 0.026 Uiso 0.137(3) 1 calc R U P A 2
C20A C 0.527(4) 0.4456(16) 0.6199(10) 0.022(3) Uani 0.137(3) 1 d D U P A 2
H20A H 0.606904 0.392508 0.636068 0.026 Uiso 0.137(3) 1 calc R U P A 2
C21A C 0.354(5) 0.416(2) 0.5940(18) 0.016(3) Uani 0.137(3) 1 d D U P A 2
H21A H 0.325435 0.342814 0.589923 0.019 Uiso 0.137(3) 1 calc R U P A 2
O5A O 0.1758(16) 0.6703(6) 0.5508(3) 0.0250(19) Uani 0.137(3) 1 d D U P A 2
C22A C 0.232(2) 0.7816(9) 0.5557(5) 0.027(2) Uani 0.137(3) 1 d D U P A 2
H22C H 0.370794 0.792749 0.543134 0.033 Uiso 0.137(3) 1 calc R U P A 2
H22D H 0.225139 0.803864 0.592361 0.033 Uiso 0.137(3) 1 calc R U P A 2
C23A C 0.086(3) 0.8454(17) 0.5241(9) 0.031(3) Uani 0.137(3) 1 d D U P A 2
H23D H 0.124329 0.920580 0.525247 0.047 Uiso 0.137(3) 1 calc R U P A 2
H23E H -0.050131 0.836900 0.538088 0.047 Uiso 0.137(3) 1 calc R U P A 2
H23F H 0.089001 0.820437 0.488286 0.047 Uiso 0.137(3) 1 calc R U P A 2
N1 N 0.31492(19) 0.43894(9) 0.32359(4) 0.0166(2) Uani 1 1 d . . . . .
N2 N 0.29458(18) 0.41943(9) 0.37545(4) 0.0157(2) Uani 1 1 d . . . . .
N3 N 0.03238(19) 0.46705(11) 0.49040(5) 0.0193(3) Uani 1 1 d . . . . .
C1 C 0.1810(2) 0.40751(11) 0.28502(5) 0.0167(3) Uani 1 1 d . . . . .
C2 C 0.2543(2) 0.44228(11) 0.23871(5) 0.0177(3) Uani 1 1 d . . . . .
H2 H 0.193681 0.431670 0.205900 0.021 Uiso 1 1 calc R U . . .
H3 H 0.015(3) 0.5356(17) 0.4887(7) 0.027 Uiso 1 1 d . U . . .
C3 C 0.4386(2) 0.49747(11) 0.24852(5) 0.0166(3) Uani 1 1 d . . . . .
C4 C 0.5768(2) 0.55195(12) 0.21709(5) 0.0206(3) Uani 1 1 d . . . . .
H4 H 0.556495 0.556415 0.180859 0.025 Uiso 1 1 calc R U . . .
C5 C 0.7419(2) 0.59868(12) 0.23972(6) 0.0229(3) Uani 1 1 d . . . . .
H5 H 0.835336 0.636232 0.218771 0.028 Uiso 1 1 calc R U . . .
C6 C 0.7757(2) 0.59204(11) 0.29348(6) 0.0213(3) Uani 1 1 d . . . . .
H6 H 0.892168 0.624387 0.307877 0.026 Uiso 1 1 calc R U . . .
C7 C 0.6425(2) 0.53937(11) 0.32549(6) 0.0191(3) Uani 1 1 d . . . . .
H7 H 0.664437 0.534516 0.361642 0.023 Uiso 1 1 calc R U . . .
C8 C 0.4743(2) 0.49371(10) 0.30212(5) 0.0157(3) Uani 1 1 d . . . . .
C9 C -0.0020(2) 0.34692(11) 0.29697(6) 0.0175(3) Uani 1 1 d . . . . .
C10 C -0.2739(2) 0.25265(13) 0.26121(7) 0.0278(3) Uani 1 1 d . . . . .
H10A H -0.338376 0.239333 0.227808 0.042 Uiso 1 1 calc R U . . .
H10B H -0.369754 0.287993 0.284298 0.042 Uiso 1 1 calc R U . . .
H10C H -0.231686 0.185006 0.276502 0.042 Uiso 1 1 calc R U . . .
C11 C 0.2073(2) 0.49232(11) 0.40899(5) 0.0165(3) Uani 1 1 d . . . . .
C12 C 0.2169(2) 0.44215(11) 0.46220(5) 0.0159(3) Uani 1 1 d . . . . .
H12 H 0.335657 0.470949 0.481410 0.019 Uiso 1 1 calc R U . . .
C13 C 0.2486(2) 0.32330(11) 0.45161(5) 0.0180(3) Uani 1 1 d . . . . .
H13A H 0.350106 0.293252 0.475498 0.022 Uiso 1 1 calc R U . . .
H13B H 0.120781 0.283702 0.455798 0.022 Uiso 1 1 calc R U . . .
C14 C 0.3217(2) 0.31724(11) 0.39648(5) 0.0162(3) Uani 1 1 d . . . . .
C15 C 0.0457(2) 0.43895(12) 0.54591(5) 0.0219(3) Uani 1 1 d . . . . .
H15A H 0.056772 0.360784 0.549042 0.026 Uiso 1 1 calc R U . A 1
H15B H -0.080751 0.460862 0.563157 0.026 Uiso 1 1 calc R U . A 1
O1W O 0.70730(18) 0.36400(11) 0.43750(5) 0.0290(3) Uani 1 1 d . . . . .
H1W H 0.804(4) 0.4007(19) 0.4541(9) 0.043 Uiso 1 1 d . U . . .
H2W H 0.758(4) 0.3469(19) 0.4082(9) 0.043 Uiso 1 1 d . U . . .

loop_
_atom_site_aniso_label
_atom_site_aniso_U_11
_atom_site_aniso_U_22
_atom_site_aniso_U_33
_atom_site_aniso_U_23
_atom_site_aniso_U_13
_atom_site_aniso_U_12
O1 0.0210(5) 0.0258(5) 0.0226(5) -0.0014(4) -0.0032(4) -0.0066(4)
O2 0.0214(5) 0.0257(5) 0.0218(5) 0.0044(4) 0.0020(4) -0.0032(5)
O3 0.0310(6) 0.0162(5) 0.0237(5) 0.0003(4) -0.0015(4) 0.0023(4)
O4 0.0264(5) 0.0186(5) 0.0198(5) -0.0024(4) -0.0005(4) 0.0040(4)
C16 0.0216(7) 0.0200(7) 0.0115(6) -0.0008(5) 0.0042(5) 0.0004(6)
C17 0.0182(10) 0.0203(9) 0.0137(9) -0.0010(7) 0.0023(9) 0.0011(9)
C18 0.0239(11) 0.0266(10) 0.0176(9) -0.0018(8) 0.0001(9) -0.0043(9)
C19 0.0215(13) 0.0419(17) 0.0147(9) -0.0033(13) -0.0005(9) -0.0044(12)
C20 0.0204(11) 0.039(2) 0.0178(11) 0.0023(14) 0.0014(9) 0.0045(14)
C21 0.0270(19) 0.0244(15) 0.0164(12) 0.0013(13) 0.0035(14) 0.0053(13)
O5 0.0225(8) 0.0163(6) 0.0281(7) -0.0051(5) -0.0049(6) 0.0041(6)
C22 0.0293(10) 0.0161(8) 0.0334(10) -0.0063(7) 0.0007(8) 0.0040(7)
C23 0.0374(17) 0.0215(13) 0.0392(16) 0.0038(11) -0.0031(13) 0.0017(12)
C16A 0.0216(7) 0.0200(7) 0.0115(6) -0.0008(5) 0.0042(5) 0.0004(6)
C17A 0.021(5) 0.022(4) 0.014(4) 0.003(4) 0.001(4) 0.013(4)
C18A 0.018(5) 0.022(5) 0.019(4) -0.001(4) -0.002(5) 0.001(4)
C19A 0.020(5) 0.028(6) 0.017(4) -0.002(5) 0.000(4) 0.000(5)
C20A 0.027(5) 0.025(6) 0.014(5) -0.003(5) 0.007(5) -0.002(5)
C21A 0.017(5) 0.022(6) 0.009(5) -0.001(5) -0.003(5) -0.007(5)
O5A 0.026(4) 0.021(3) 0.029(4) -0.002(3) -0.002(3) 0.009(3)
C22A 0.034(5) 0.017(4) 0.031(5) -0.001(4) -0.003(5) 0.005(4)
C23A 0.034(7) 0.020(6) 0.039(7) 0.008(5) -0.007(6) 0.002(6)
N1 0.0188(6) 0.0189(6) 0.0123(5) 0.0014(4) -0.0005(4) -0.0026(5)
N2 0.0201(6) 0.0159(5) 0.0111(5) 0.0009(4) 0.0008(5) 0.0000(5)
N3 0.0163(6) 0.0238(6) 0.0179(6) -0.0026(5) 0.0007(5) 0.0019(5)
C1 0.0178(7) 0.0151(6) 0.0171(6) -0.0010(5) -0.0015(5) 0.0011(5)
C2 0.0181(7) 0.0197(6) 0.0153(6) -0.0004(5) -0.0011(5) 0.0020(6)
C3 0.0183(7) 0.0163(6) 0.0153(6) 0.0017(5) -0.0001(6) 0.0038(6)
C4 0.0216(7) 0.0236(7) 0.0166(6) 0.0031(6) 0.0033(6) 0.0019(6)
C5 0.0217(7) 0.0220(7) 0.0251(7) 0.0037(6) 0.0062(6) -0.0024(6)
C6 0.0194(7) 0.0183(6) 0.0263(7) -0.0021(6) -0.0014(6) -0.0013(6)
C7 0.0211(7) 0.0174(6) 0.0189(7) -0.0016(5) -0.0012(6) 0.0003(6)
C8 0.0181(7) 0.0126(6) 0.0163(6) 0.0008(5) 0.0021(5) 0.0020(5)
C9 0.0182(7) 0.0144(6) 0.0199(7) -0.0004(5) -0.0003(5) 0.0023(5)
C10 0.0211(8) 0.0255(7) 0.0368(9) -0.0049(7) -0.0025(7) -0.0077(6)
C11 0.0155(6) 0.0163(6) 0.0176(6) -0.0012(5) -0.0010(5) -0.0027(5)
C12 0.0151(6) 0.0188(6) 0.0140(6) -0.0011(5) 0.0001(5) -0.0013(6)
C13 0.0202(7) 0.0184(6) 0.0154(6) 0.0028(5) 0.0007(5) 0.0005(6)
C14 0.0144(6) 0.0173(6) 0.0169(6) 0.0013(5) -0.0022(5) -0.0012(5)
C15 0.0203(7) 0.0288(8) 0.0167(7) -0.0018(6) 0.0043(6) -0.0024(6)
O1W 0.0198(5) 0.0422(7) 0.0249(6) -0.0046(5) -0.0008(5) -0.0053(5)

loop_
_atom_type_symbol
_atom_type_description
_atom_type_scat_dispersion_real
_atom_type_scat_dispersion_imag
_atom_type_scat_source
C C 0.0181 0.0091 'International Tables Vol C Tables 4.2.6.8 and 6.1.1.4'
H H 0.0000 0.0000 'International Tables Vol C Tables 4.2.6.8 and 6.1.1.4'
N N 0.0311 0.0180 'International Tables Vol C Tables 4.2.6.8 and 6.1.1.4'
O O 0.0492 0.0322 'International Tables Vol C Tables 4.2.6.8 and 6.1.1.4'

loop_
_geom_angle_atom_site_label_1
_geom_angle_atom_site_label_2
_geom_angle_atom_site_label_3
_geom_angle
_geom_angle_site_symmetry_1
_geom_angle_site_symmetry_3
_geom_angle_publ_flag
C9 O1 C10 115.08(12) . . ?
C21 C16 C17 119.3(2) . . ?
C21 C16 C15 121.9(2) . . ?
C17 C16 C15 118.74(16) . . ?
O5 C17 C18 125.5(2) . . ?
O5 C17 C16 114.69(19) . . ?
C18 C17 C16 119.8(2) . . ?
C19 C18 C17 119.6(2) . . ?
C19 C18 H18 120.2 . . ?
C17 C18 H18 120.2 . . ?
C20 C19 C18 121.1(2) . . ?
C20 C19 H19 119.5 . . ?
C18 C19 H19 119.5 . . ?
C19 C20 C21 119.0(3) . . ?
C19 C20 H20 120.5 . . ?
C21 C20 H20 120.5 . . ?
C16 C21 C20 121.1(4) . . ?
C16 C21 H21 119.4 . . ?
C20 C21 H21 119.4 . . ?
C17 O5 C22 118.54(16) . . ?
O5 C22 C23 112.12(18) . . ?
O5 C22 H22A 109.2 . . ?
C23 C22 H22A 109.2 . . ?
O5 C22 H22B 109.2 . . ?
C23 C22 H22B 109.2 . . ?
H22A C22 H22B 107.9 . . ?
C22 C23 H23A 109.5 . . ?
C22 C23 H23B 109.5 . . ?
H23A C23 H23B 109.5 . . ?
C22 C23 H23C 109.5 . . ?
H23A C23 H23C 109.5 . . ?
H23B C23 H23C 109.5 . . ?
C21A C16A C17A 113.5(13) . . ?
C21A C16A C15 113.3(12) . . ?
C17A C16A C15 132.2(5) . . ?
O5A C17A C18A 124.6(13) . . ?
O5A C17A C16A 113.1(10) . . ?
C18A C17A C16A 122.2(11) . . ?
C19A C18A C17A 117.6(14) . . ?
C19A C18A H18A 121.2 . . ?
C17A C18A H18A 121.2 . . ?
C20A C19A C18A 122.2(18) . . ?
C20A C19A H19A 118.9 . . ?
C18A C19A H19A 118.9 . . ?
C19A C20A C21A 121(2) . . ?
C19A C20A H20A 119.4 . . ?
C21A C20A H20A 119.4 . . ?
C16A C21A C20A 123(2) . . ?
C16A C21A H21A 118.7 . . ?
C20A C21A H21A 118.7 . . ?
C17A O5A C22A 115.5(10) . . ?
O5A C22A C23A 107.7(13) . . ?
O5A C22A H22C 110.2 . . ?
C23A C22A H22C 110.2 . . ?
O5A C22A H22D 110.2 . . ?
C23A C22A H22D 110.2 . . ?
H22C C22A H22D 108.5 . . ?
C22A C23A H23D 109.5 . . ?
C22A C23A H23E 109.5 . . ?
H23D C23A H23E 109.5 . . ?
C22A C23A H23F 109.5 . . ?
H23D C23A H23F 109.5 . . ?
H23E C23A H23F 109.5 . . ?
N2 N1 C8 124.03(12) . . ?
N2 N1 C1 126.01(12) . . ?
C8 N1 C1 109.96(11) . . ?
N1 N2 C11 122.34(11) . . ?
N1 N2 C14 121.97(11) . . ?
C11 N2 C14 114.46(11) . . ?
C12 N3 C15 112.57(12) . . ?
C12 N3 H3 107.5(14) . . ?
C15 N3 H3 107.1(13) . . ?
C2 C1 N1 108.14(12) . . ?
C2 C1 C9 130.27(13) . . ?
N1 C1 C9 121.59(12) . . ?
C1 C2 C3 107.70(12) . . ?
C1 C2 H2 126.1 . . ?
C3 C2 H2 126.1 . . ?
C4 C3 C8 118.54(13) . . ?
C4 C3 C2 133.83(13) . . ?
C8 C3 C2 107.62(12) . . ?
C5 C4 C3 118.79(13) . . ?
C5 C4 H4 120.6 . . ?
C3 C4 H4 120.6 . . ?
C4 C5 C6 121.43(13) . . ?
C4 C5 H5 119.3 . . ?
C6 C5 H5 119.3 . . ?
C7 C6 C5 121.23(14) . . ?
C7 C6 H6 119.4 . . ?
C5 C6 H6 119.4 . . ?
C6 C7 C8 116.71(13) . . ?
C6 C7 H7 121.6 . . ?
C8 C7 H7 121.6 . . ?
N1 C8 C7 130.14(13) . . ?
N1 C8 C3 106.58(12) . . ?
C7 C8 C3 123.28(13) . . ?
O2 C9 O1 124.31(13) . . ?
O2 C9 C1 124.94(13) . . ?
O1 C9 C1 110.74(12) . . ?
O1 C10 H10A 109.5 . . ?
O1 C10 H10B 109.5 . . ?
H10A C10 H10B 109.5 . . ?
O1 C10 H10C 109.5 . . ?
H10A C10 H10C 109.5 . . ?
H10B C10 H10C 109.5 . . ?
O3 C11 N2 125.68(13) . . ?
O3 C11 C12 128.29(13) . . ?
N2 C11 C12 106.02(11) . . ?
N3 C12 C11 109.26(12) . . ?
N3 C12 C13 114.42(12) . . ?
C11 C12 C13 104.40(11) . . ?
N3 C12 H12 109.5 . . ?
C11 C12 H12 109.5 . . ?
C13 C12 H12 109.5 . . ?
C14 C13 C12 105.20(11) . . ?
C14 C13 H13A 110.7 . . ?
C12 C13 H13A 110.7 . . ?
C14 C13 H13B 110.7 . . ?
C12 C13 H13B 110.7 . . ?
H13A C13 H13B 108.8 . . ?
O4 C14 N2 123.47(13) . . ?
O4 C14 C13 130.29(13) . . ?
N2 C14 C13 106.18(11) . . ?
N3 C15 C16 114.16(12) . . ?
N3 C15 C16A 114.16(12) . . ?
N3 C15 H15A 108.7 . . ?
C16 C15 H15A 108.7 . . ?
N3 C15 H15B 108.7 . . ?
C16 C15 H15B 108.7 . . ?
H15A C15 H15B 107.6 . . ?
H1W O1W H2W 106(2) . . ?

loop_
_geom_bond_atom_site_label_1
_geom_bond_atom_site_label_2
_geom_bond_distance
_geom_bond_site_symmetry_2
_geom_bond_publ_flag
O1 C9 1.3323(18) . ?
O1 C10 1.4520(18) . ?
O2 C9 1.2141(18) . ?
O3 C11 1.2037(18) . ?
O4 C14 1.1987(18) . ?
C16 C21 1.387(4) . ?
C16 C17 1.401(3) . ?
C16 C15 1.510(2) . ?
C17 O5 1.369(3) . ?
C17 C18 1.394(3) . ?
C18 C19 1.389(4) . ?
C18 H18 0.9500 . ?
C19 C20 1.382(4) . ?
C19 H19 0.9500 . ?
C20 C21 1.389(5) . ?
C20 H20 0.9500 . ?
C21 H21 0.9500 . ?
O5 C22 1.439(2) . ?
C22 C23 1.504(4) . ?
C22 H22A 0.9900 . ?
C22 H22B 0.9900 . ?
C23 H23A 0.9800 . ?
C23 H23B 0.9800 . ?
C23 H23C 0.9800 . ?
C16A C21A 1.38(2) . ?
C16A C17A 1.491(14) . ?
C16A C15 1.510(2) . ?
C17A O5A 1.352(14) . ?
C17A C18A 1.388(17) . ?
C18A C19A 1.372(17) . ?
C18A H18A 0.9500 . ?
C19A C20A 1.340(17) . ?
C19A H19A 0.9500 . ?
C20A C21A 1.38(2) . ?
C20A H20A 0.9500 . ?
C21A H21A 0.9500 . ?
O5A C22A 1.455(13) . ?
C22A C23A 1.500(16) . ?
C22A H22C 0.9900 . ?
C22A H22D 0.9900 . ?
C23A H23D 0.9800 . ?
C23A H23E 0.9800 . ?
C23A H23F 0.9800 . ?
N1 N2 1.3725(16) . ?
N1 C8 1.3798(19) . ?
N1 C1 1.3949(18) . ?
N2 C11 1.3901(18) . ?
N2 C14 1.4085(17) . ?
N3 C12 1.4604(18) . ?
N3 C15 1.4838(18) . ?
N3 H3 0.87(2) . ?
C1 C2 1.3669(19) . ?
C1 C9 1.467(2) . ?
C2 C3 1.430(2) . ?
C2 H2 0.9500 . ?
C3 C4 1.405(2) . ?
C3 C8 1.4095(19) . ?
C4 C5 1.375(2) . ?
C4 H4 0.9500 . ?
C5 C6 1.413(2) . ?
C5 H5 0.9500 . ?
C6 C7 1.382(2) . ?
C6 H6 0.9500 . ?
C7 C8 1.394(2) . ?
C7 H7 0.9500 . ?
C10 H10A 0.9800 . ?
C10 H10B 0.9800 . ?
C10 H10C 0.9800 . ?
C11 C12 1.5179(19) . ?
C12 C13 1.5354(19) . ?
C12 H12 1.0000 . ?
C13 C14 1.5106(19) . ?
C13 H13A 0.9900 . ?
C13 H13B 0.9900 . ?
C15 H15A 0.9900 . ?
C15 H15B 0.9900 . ?
O1W H1W 0.90(3) . ?
O1W H2W 0.86(3) . ?

loop_
_geom_hbond_atom_site_label_D
_geom_hbond_atom_site_label_H
_geom_hbond_atom_site_label_A
_geom_hbond_distance_DH
_geom_hbond_distance_HA
_geom_hbond_distance_DA
_geom_hbond_angle_DHA
_geom_hbond_site_symmetry_A
_geom_hbond_publ_flag
C22^a H22B^a O3 0.99 2.55 3.380(2) 140.8 4_466 yes
N3 H3 O5^a 0.87(2) 2.39(2) 2.9605(18) 123.0(16) . yes
N3 H3 O5A^b 0.87(2) 2.57(2) 3.148(9) 124.3(16) . yes
O1W H1W N3 0.90(3) 1.97(3) 2.8665(18) 174(2) 1_655 yes
O1W H2W O2 0.86(3) 2.18(3) 3.0189(16) 167(2) 1_655 yes

loop_
_geom_torsion_atom_site_label_1
_geom_torsion_atom_site_label_2
_geom_torsion_atom_site_label_3
_geom_torsion_atom_site_label_4
_geom_torsion
_geom_torsion_site_symmetry_1
_geom_torsion_site_symmetry_2
_geom_torsion_site_symmetry_3
_geom_torsion_site_symmetry_4
_geom_torsion_publ_flag
C21 C16 C17 O5 -179.0(4) . . . . ?
C15 C16 C17 O5 1.6(2) . . . . ?
C21 C16 C17 C18 1.9(5) . . . . ?
C15 C16 C17 C18 -177.52(16) . . . . ?
O5 C17 C18 C19 -179.5(2) . . . . ?
C16 C17 C18 C19 -0.5(3) . . . . ?
C17 C18 C19 C20 -0.4(4) . . . . ?
C18 C19 C20 C21 0.0(5) . . . . ?
C17 C16 C21 C20 -2.4(8) . . . . ?
C15 C16 C21 C20 177.0(4) . . . . ?
C19 C20 C21 C16 1.4(8) . . . . ?
C18 C17 O5 C22 -8.2(3) . . . . ?
C16 C17 O5 C22 172.75(17) . . . . ?
C17 O5 C22 C23 84.0(2) . . . . ?
C21A C16A C17A O5A 173(2) . . . . ?
C15 C16A C17A O5A 6.2(16) . . . . ?
C21A C16A C17A C18A -8(3) . . . . ?
C15 C16A C17A C18A -175.6(10) . . . . ?
O5A C17A C18A C19A -177.1(15) . . . . ?
C16A C17A C18A C19A 5(2) . . . . ?
C17A C18A C19A C20A -1(3) . . . . ?
C18A C19A C20A C21A 2(4) . . . . ?
C17A C16A C21A C20A 9(5) . . . . ?
C15 C16A C21A C20A 179(3) . . . . ?
C19A C20A C21A C16A -6(6) . . . . ?
C18A C17A O5A C22A -4(2) . . . . ?
C16A C17A O5A C22A 174.0(10) . . . . ?
C17A O5A C22A C23A 177.5(14) . . . . ?
C8 N1 N2 C11 85.29(17) . . . . ?
C1 N1 N2 C11 -94.63(17) . . . . ?
C8 N1 N2 C14 -108.06(16) . . . . ?
C1 N1 N2 C14 72.03(18) . . . . ?
N2 N1 C1 C2 179.84(13) . . . . ?
C8 N1 C1 C2 -0.09(16) . . . . ?
N2 N1 C1 C9 -0.6(2) . . . . ?
C8 N1 C1 C9 179.51(12) . . . . ?
N1 C1 C2 C3 -0.31(16) . . . . ?
C9 C1 C2 C3 -179.85(14) . . . . ?
C1 C2 C3 C4 -178.05(16) . . . . ?
C1 C2 C3 C8 0.58(15) . . . . ?
C8 C3 C4 C5 0.5(2) . . . . ?
C2 C3 C4 C5 179.01(15) . . . . ?
C3 C4 C5 C6 0.6(2) . . . . ?
C4 C5 C6 C7 -0.8(2) . . . . ?
C5 C6 C7 C8 -0.1(2) . . . . ?
N2 N1 C8 C7 0.2(2) . . . . ?
C1 N1 C8 C7 -179.84(14) . . . . ?
N2 N1 C8 C3 -179.48(12) . . . . ?
C1 N1 C8 C3 0.45(15) . . . . ?
C6 C7 C8 N1 -178.40(14) . . . . ?
C6 C7 C8 C3 1.3(2) . . . . ?
C4 C3 C8 N1 178.26(13) . . . . ?
C2 C3 C8 N1 -0.62(15) . . . . ?
C4 C3 C8 C7 -1.5(2) . . . . ?
C2 C3 C8 C7 179.64(13) . . . . ?
C10 O1 C9 O2 -3.2(2) . . . . ?
C10 O1 C9 C1 175.28(12) . . . . ?
C2 C1 C9 O2 -178.03(15) . . . . ?
N1 C1 C9 O2 2.5(2) . . . . ?
C2 C1 C9 O1 3.5(2) . . . . ?
N1 C1 C9 O1 -176.00(12) . . . . ?
N1 N2 C11 O3 -0.2(2) . . . . ?
C14 N2 C11 O3 -167.76(14) . . . . ?
N1 N2 C11 C12 -178.98(12) . . . . ?
C14 N2 C11 C12 13.44(16) . . . . ?
C15 N3 C12 C11 -168.96(12) . . . . ?
C15 N3 C12 C13 74.43(15) . . . . ?
O3 C11 C12 N3 39.5(2) . . . . ?
N2 C11 C12 N3 -141.77(12) . . . . ?
O3 C11 C12 C13 162.28(15) . . . . ?
N2 C11 C12 C13 -18.96(14) . . . . ?
N3 C12 C13 C14 137.22(12) . . . . ?
C11 C12 C13 C14 17.83(14) . . . . ?
N1 N2 C14 O4 8.2(2) . . . . ?
C11 N2 C14 O4 175.86(14) . . . . ?
N1 N2 C14 C13 -169.38(12) . . . . ?
C11 N2 C14 C13 -1.76(16) . . . . ?
C12 C13 C14 O4 172.10(15) . . . . ?
C12 C13 C14 N2 -10.52(14) . . . . ?
C12 N3 C15 C16 55.70(17) . . . . ?
C12 N3 C15 C16A 55.70(17) . . . . ?
C21 C16 C15 N3 -112.5(4) . . . . ?
C17 C16 C15 N3 66.82(19) . . . . ?
C21A C16A C15 N3 -119(2) . . . . ?
C17A C16A C15 N3 48.5(9) . . . . ?
